data_2224244
loop_
_publ_author_name
'Nasir, Waqar'
'Munawar, Munawar Ali'
'Ahmad, Saeed'
'Nadeem, Sohail'
'Shahid, Muhammad'

_publ_section_title
;
 4-[(2,5-Dimethylanilino)acetyl]-3,4-dihydroquinoxalin-2(1<i>H</i>)-one
;
_journal_coeditor_code HB5210
_journal_issue 12
_journal_name_full 'Acta Crystallographica Section E'
_journal_page_first o3006
_journal_paper_doi 10.1107/S1600536809045991
_journal_volume 65
_journal_year 2009
_chemical_formula_iupac 'C18 H19 N3 O2'
_chemical_formula_moiety 'C18 H19 N3 O2'
_chemical_formula_sum 'C18 H19 N3 O2'
_chemical_formula_weight 309.36
_chemical_name_systematic
;
4-[(2,5-Dimethylanilino)acetyl]-3,4-dihydroquinoxalin-2(1<i>H</i>)-one
;
_space_group_IT_number 2
_symmetry_cell_setting triclinic
_symmetry_space_group_name_Hall '-P 1'
_symmetry_space_group_name_H-M 'P -1'
_atom_sites_solution_hydrogens geom
_atom_sites_solution_primary direct
_atom_sites_solution_secondary difmap
_audit_creation_method SHELXL-97
_cell_angle_alpha 62.878(2)
_cell_angle_beta 84.135(2)
_cell_angle_gamma 80.835(3)
_cell_formula_units_Z 2
_cell_length_a 5.3806(2)
_cell_length_b 12.3580(6)
_cell_length_c 13.2812(6)
_cell_measurement_reflns_used 3605
_cell_measurement_temperature 296(2)
_cell_measurement_theta_max 25.05
_cell_measurement_theta_min 3.06
_cell_volume 775.53(6)
_computing_cell_refinement 'SAINT (Bruker, 2007)'
_computing_data_collection 'APEX2 (Bruker, 2007)'
_computing_data_reduction 'SAINT (Bruker, 2007)'
_computing_molecular_graphics 'ORTEP-3 (Farrugia, 1997) and PLATON (Spek, 2009)'
_computing_publication_material
;
WinGX (Farrugia, 1999) and PLATON (Spek, 2009)
;
_computing_structure_refinement 'SHELXL97 (Sheldrick, 2008)'
_computing_structure_solution 'SHELXS97 (Sheldrick, 2008)'
_diffrn_ambient_temperature 296(2)
_diffrn_measured_fraction_theta_full 0.988
_diffrn_measured_fraction_theta_max 0.988
_diffrn_measurement_device_type 'Bruker Kappa APEXII CCD'
_diffrn_measurement_method '\f and \w'
_diffrn_radiation_monochromator graphite
_diffrn_radiation_source 'fine-focus sealed tube'
_diffrn_radiation_type MoK\a
_diffrn_radiation_wavelength 0.71073
_diffrn_reflns_av_R_equivalents 0.0319
_diffrn_reflns_av_sigmaI/netI 0.0375
_diffrn_reflns_limit_h_max 7
_diffrn_reflns_limit_h_min -7
_diffrn_reflns_limit_k_max 16
_diffrn_reflns_limit_k_min -16
_diffrn_reflns_limit_l_max 17
_diffrn_reflns_limit_l_min -17
_diffrn_reflns_number 16710
_diffrn_reflns_theta_full 28.28
_diffrn_reflns_theta_max 28.28
_diffrn_reflns_theta_min 3.06
_diffrn_standards_number 0
_exptl_absorpt_coefficient_mu 0.088
_exptl_absorpt_correction_T_max 0.995
_exptl_absorpt_correction_T_min 0.967
_exptl_absorpt_correction_type multi-scan
_exptl_absorpt_process_details '(SADABS; Bruker, 2007)'
_exptl_crystal_colour colourless
_exptl_crystal_density_diffrn 1.325
_exptl_crystal_density_method 'not measured'
_exptl_crystal_description chunk
_exptl_crystal_F_000 328
_exptl_crystal_size_max 0.38
_exptl_crystal_size_mid 0.17
_exptl_crystal_size_min 0.06
_refine_diff_density_max 0.208
_refine_diff_density_min -0.174
_refine_ls_extinction_method none
_refine_ls_goodness_of_fit_ref 1.020
_refine_ls_hydrogen_treatment mixed
_refine_ls_matrix_type full
_refine_ls_number_parameters 216
_refine_ls_number_reflns 3803
_refine_ls_number_restraints 0
_refine_ls_restrained_S_all 1.020
_refine_ls_R_factor_all 0.0953
_refine_ls_R_factor_gt 0.0481
_refine_ls_shift/su_max 0.000
_refine_ls_shift/su_mean 0.000
_refine_ls_structure_factor_coef Fsqd
_refine_ls_weighting_details 'calc w=1/[\s^2^(Fo^2^)+(0.0583P)^2^+0.1485P] where P=(Fo^2^+2Fc^2^)/3'
_refine_ls_weighting_scheme calc
_refine_ls_wR_factor_gt 0.1162
_refine_ls_wR_factor_ref 0.1395
_reflns_number_gt 2277
_reflns_number_total 3803
_reflns_threshold_expression I>2\s(I)
_cod_data_source_file hb5210.cif
_cod_data_source_block I
_cod_depositor_comments
;
The following automatic conversions were performed:
'_symmetry_cell_setting' value 'Triclinic' changed to 'triclinic'
according to '/home/saulius/struct/CIF-dictionaries/cif_core.dic'
dictionary named 'cif_core.dic' version 2.4.1 from 2010-06-29.

Automatic conversion script
Id: cif_fix_enum 1527 2010-12-29 10:47:43Z saulius 

The following automatic conversions were performed:

'_symmetry_cell_setting' value 'Triclinic' changed to 'triclinic'
according to /home/saulius/struct/CIF-dictionaries/cif_core.dic
dictionary named 'cif_core.dic' version 2.4.1 from 2010-06-29.

Automatic conversion script
Id: cif_fix_values 1715 2011-07-08 13:25:40Z adriana 
;
_cod_database_code 2224244
_cod_database_fobs_code 2224244

loop_
_symmetry_equiv_pos_as_xyz
'x, y, z'
'-x, -y, -z'

loop_
_atom_site_type_symbol
_atom_site_label
_atom_site_fract_x
_atom_site_fract_y
_atom_site_fract_z
_atom_site_U_iso_or_equiv
_atom_site_adp_type
_atom_site_calc_flag
_atom_site_refinement_flags
_atom_site_occupancy
_atom_site_disorder_assembly
_atom_site_disorder_group
C C1 0.3267(3) -0.03248(15) 0.21118(13) 0.0375(4) Uani d . 1 . .
C C2 0.2304(3) -0.09075(17) 0.15875(15) 0.0474(4) Uani d . 1 . .
H H2 0.2528 -0.0632 0.0809 0.057 Uiso calc R 1 . .
C C3 0.1012(4) -0.18983(18) 0.22234(17) 0.0565(5) Uani d . 1 . .
H H3 0.0350 -0.2283 0.1870 0.068 Uiso calc R 1 . .
C C4 0.0695(4) -0.23204(18) 0.33759(17) 0.0595(5) Uani d . 1 . .
H H4 -0.0191 -0.2984 0.3798 0.071 Uiso calc R 1 . .
C C5 0.1690(3) -0.17607(17) 0.39049(15) 0.0527(5) Uani d . 1 . .
H H5 0.1486 -0.2050 0.4685 0.063 Uiso calc R 1 . .
C C6 0.2993(3) -0.07679(15) 0.32755(13) 0.0402(4) Uani d . 1 . .
C C7 0.5923(3) 0.04788(16) 0.33477(14) 0.0432(4) Uani d . 1 . .
C C8 0.6625(3) 0.07691(18) 0.21398(13) 0.0478(5) Uani d . 1 . .
H H8A 0.7148 0.1581 0.1760 0.057 Uiso calc R 1 . .
H H8B 0.8051 0.0190 0.2119 0.057 Uiso calc R 1 . .
C C9 0.3822(3) 0.16519(16) 0.05055(13) 0.0394(4) Uani d . 1 . .
C C10 0.5334(3) 0.27254(16) -0.00272(13) 0.0441(4) Uani d . 1 . .
H H10A 0.5118 0.3170 0.0424 0.053 Uiso calc R 1 . .
H H10B 0.7110 0.2433 -0.0060 0.053 Uiso calc R 1 . .
C C11 0.5571(3) 0.45478(16) -0.18728(14) 0.0446(4) Uani d . 1 . .
C C12 0.4976(3) 0.51241(17) -0.30190(15) 0.0487(4) Uani d . 1 . .
C C13 0.6002(4) 0.61824(19) -0.37152(17) 0.0605(5) Uani d . 1 . .
H H13 0.5629 0.6575 -0.4478 0.073 Uiso calc R 1 . .
C C14 0.7563(4) 0.66854(19) -0.33251(18) 0.0630(6) Uani d . 1 . .
H H14 0.8178 0.7415 -0.3819 0.076 Uiso calc R 1 . .
C C15 0.8211(3) 0.61092(17) -0.22080(17) 0.0521(5) Uani d . 1 . .
C C16 0.7209(3) 0.50364(17) -0.14910(15) 0.0487(4) Uani d . 1 . .
H H16 0.7643 0.4633 -0.0735 0.058 Uiso calc R 1 . .
C C17 0.9978(4) 0.6614(2) -0.1771(2) 0.0713(6) Uani d . 1 . .
H H17A 0.9490 0.6454 -0.1005 0.107 Uiso calc R 1 . .
H H17B 0.9907 0.7483 -0.2235 0.107 Uiso calc R 1 . .
H H17C 1.1664 0.6229 -0.1795 0.107 Uiso calc R 1 . .
C C18 0.3267(4) 0.4598(2) -0.34590(16) 0.0609(5) Uani d . 1 . .
H H18A 0.3982 0.3782 -0.3324 0.091 Uiso calc R 1 . .
H H18B 0.3080 0.5101 -0.4257 0.091 Uiso calc R 1 . .
H H18C 0.1648 0.4573 -0.3077 0.091 Uiso calc R 1 . .
N N1 0.4033(3) -0.02041(14) 0.38128(12) 0.0479(4) Uani d . 1 . .
N N2 0.4571(2) 0.07258(12) 0.15222(11) 0.0388(3) Uani d . 1 . .
N N3 0.4475(3) 0.35148(15) -0.11433(13) 0.0580(5) Uani d . 1 . .
O O1 0.7078(2) 0.08343(13) 0.38634(10) 0.0589(4) Uani d . 1 . .
O O2 0.2018(2) 0.16278(12) 0.00335(10) 0.0550(4) Uani d . 1 . .
H H1N 0.366(4) -0.0432(18) 0.4561(19) 0.066 Uiso d . 1 . .
H H2N 0.339(4) 0.3255(19) -0.1377(17) 0.066 Uiso d . 1 . .

loop_
_atom_site_aniso_label
_atom_site_aniso_U_11
_atom_site_aniso_U_22
_atom_site_aniso_U_33
_atom_site_aniso_U_12
_atom_site_aniso_U_13
_atom_site_aniso_U_23
C1 0.0355(8) 0.0409(9) 0.0372(9) -0.0074(7) -0.0020(6) -0.0174(7)
C2 0.0535(10) 0.0532(11) 0.0437(10) -0.0114(8) -0.0022(8) -0.0272(9)
C3 0.0680(12) 0.0528(11) 0.0600(12) -0.0194(10) -0.0072(9) -0.0305(10)
C4 0.0696(13) 0.0527(12) 0.0557(12) -0.0274(10) -0.0070(10) -0.0167(10)
C5 0.0595(11) 0.0560(12) 0.0393(10) -0.0209(9) -0.0047(8) -0.0137(9)
C6 0.0400(9) 0.0454(10) 0.0383(9) -0.0101(7) -0.0055(7) -0.0191(8)
C7 0.0443(9) 0.0476(10) 0.0390(9) -0.0101(8) -0.0091(7) -0.0175(8)
C8 0.0396(9) 0.0648(12) 0.0395(10) -0.0183(8) -0.0044(7) -0.0194(9)
C9 0.0400(9) 0.0481(10) 0.0342(9) -0.0092(7) -0.0001(7) -0.0211(8)
C10 0.0457(9) 0.0514(11) 0.0371(9) -0.0142(8) -0.0029(7) -0.0187(8)
C11 0.0459(10) 0.0438(10) 0.0424(10) -0.0066(8) -0.0030(7) -0.0173(8)
C12 0.0508(10) 0.0496(11) 0.0418(10) -0.0020(8) -0.0040(8) -0.0181(8)
C13 0.0656(13) 0.0581(12) 0.0431(11) -0.0049(10) -0.0028(9) -0.0106(9)
C14 0.0669(13) 0.0493(12) 0.0608(13) -0.0165(10) 0.0107(10) -0.0142(10)
C15 0.0487(10) 0.0501(11) 0.0614(12) -0.0123(8) 0.0078(9) -0.0284(10)
C16 0.0520(10) 0.0515(11) 0.0437(10) -0.0136(9) -0.0019(8) -0.0200(9)
C17 0.0663(13) 0.0734(15) 0.0898(17) -0.0316(11) 0.0121(12) -0.0459(13)
C18 0.0656(12) 0.0696(14) 0.0475(11) -0.0066(10) -0.0132(9) -0.0247(10)
N1 0.0548(9) 0.0629(10) 0.0327(8) -0.0240(8) 0.0006(6) -0.0224(7)
N2 0.0381(7) 0.0471(8) 0.0331(7) -0.0131(6) -0.0024(5) -0.0169(6)
N3 0.0679(11) 0.0545(10) 0.0456(9) -0.0250(8) -0.0165(8) -0.0090(8)
O1 0.0667(8) 0.0757(9) 0.0453(7) -0.0334(7) -0.0050(6) -0.0283(7)
O2 0.0546(7) 0.0619(8) 0.0449(7) -0.0206(6) -0.0148(6) -0.0140(6)

loop_
_atom_type_symbol
_atom_type_description
_atom_type_scat_dispersion_real
_atom_type_scat_dispersion_imag
_atom_type_scat_source
C C 0.0033 0.0016 'International Tables Vol C Tables 4.2.6.8 and 6.1.1.4'
H H 0.0000 0.0000 'International Tables Vol C Tables 4.2.6.8 and 6.1.1.4'
N N 0.0061 0.0033 'International Tables Vol C Tables 4.2.6.8 and 6.1.1.4'
S S 0.1246 0.1234 'International Tables Vol C Tables 4.2.6.8 and 6.1.1.4'

loop_
_geom_angle_atom_site_label_1
_geom_angle_atom_site_label_2
_geom_angle_atom_site_label_3
_geom_angle_site_symmetry_1
_geom_angle_site_symmetry_3
_geom_angle
_geom_angle_publ_flag
C6 C1 C2 . . 119.61(15) ?
C6 C1 N2 . . 116.51(13) ?
C2 C1 N2 . . 123.89(15) ?
C3 C2 C1 . . 119.81(16) ?
C3 C2 H2 . . 120.1 ?
C1 C2 H2 . . 120.1 ?
C4 C3 C2 . . 120.47(16) ?
C4 C3 H3 . . 119.8 ?
C2 C3 H3 . . 119.8 ?
C3 C4 C5 . . 120.01(17) ?
C3 C4 H4 . . 120.0 ?
C5 C4 H4 . . 120.0 ?
C4 C5 C6 . . 119.99(17) ?
C4 C5 H5 . . 120.0 ?
C6 C5 H5 . . 120.0 ?
C5 C6 C1 . . 120.08(15) ?
C5 C6 N1 . . 120.15(15) ?
C1 C6 N1 . . 119.77(14) ?
O1 C7 N1 . . 123.53(16) ?
O1 C7 C8 . . 120.51(15) ?
N1 C7 C8 . . 115.94(14) ?
N2 C8 C7 . . 113.34(13) ?
N2 C8 H8A . . 108.9 ?
C7 C8 H8A . . 108.9 ?
N2 C8 H8B . . 108.9 ?
C7 C8 H8B . . 108.9 ?
H8A C8 H8B . . 107.7 ?
O2 C9 N2 . . 122.03(15) ?
O2 C9 C10 . . 120.83(15) ?
N2 C9 C10 . . 117.14(13) ?
N3 C10 C9 . . 108.72(12) ?
N3 C10 H10A . . 109.9 ?
C9 C10 H10A . . 109.9 ?
N3 C10 H10B . . 109.9 ?
C9 C10 H10B . . 109.9 ?
H10A C10 H10B . . 108.3 ?
N3 C11 C16 . . 121.54(16) ?
N3 C11 C12 . . 118.89(16) ?
C16 C11 C12 . . 119.56(16) ?
C13 C12 C11 . . 117.64(17) ?
C13 C12 C18 . . 121.72(17) ?
C11 C12 C18 . . 120.64(16) ?
C12 C13 C14 . . 122.58(18) ?
C12 C13 H13 . . 118.7 ?
C14 C13 H13 . . 118.7 ?
C15 C14 C13 . . 120.20(18) ?
C15 C14 H14 . . 119.9 ?
C13 C14 H14 . . 119.9 ?
C14 C15 C16 . . 118.20(17) ?
C14 C15 C17 . . 121.24(18) ?
C16 C15 C17 . . 120.56(18) ?
C15 C16 C11 . . 121.77(17) ?
C15 C16 H16 . . 119.1 ?
C11 C16 H16 . . 119.1 ?
C15 C17 H17A . . 109.5 ?
C15 C17 H17B . . 109.5 ?
H17A C17 H17B . . 109.5 ?
C15 C17 H17C . . 109.5 ?
H17A C17 H17C . . 109.5 ?
H17B C17 H17C . . 109.5 ?
C12 C18 H18A . . 109.5 ?
C12 C18 H18B . . 109.5 ?
H18A C18 H18B . . 109.5 ?
C12 C18 H18C . . 109.5 ?
H18A C18 H18C . . 109.5 ?
H18B C18 H18C . . 109.5 ?
C7 N1 C6 . . 122.90(15) ?
C7 N1 H1N . . 116.9(12) ?
C6 N1 H1N . . 118.9(12) ?
C9 N2 C1 . . 122.08(12) ?
C9 N2 C8 . . 123.03(13) ?
C1 N2 C8 . . 114.71(13) ?
C11 N3 C10 . . 122.78(14) ?
C11 N3 H2N . . 120.7(14) ?
C10 N3 H2N . . 115.9(14) ?

loop_
_geom_bond_atom_site_label_1
_geom_bond_atom_site_label_2
_geom_bond_site_symmetry_2
_geom_bond_distance
_geom_bond_publ_flag
C1 C6 . 1.385(2) ?
C1 C2 . 1.386(2) ?
C1 N2 . 1.4290(19) ?
C2 C3 . 1.380(2) ?
C2 H2 . 0.9300 ?
C3 C4 . 1.375(3) ?
C3 H3 . 0.9300 ?
C4 C5 . 1.377(2) ?
C4 H4 . 0.9300 ?
C5 C6 . 1.384(2) ?
C5 H5 . 0.9300 ?
C6 N1 . 1.402(2) ?
C7 O1 . 1.2233(18) ?
C7 N1 . 1.341(2) ?
C7 C8 . 1.496(2) ?
C8 N2 . 1.4632(18) ?
C8 H8A . 0.9700 ?
C8 H8B . 0.9700 ?
C9 O2 . 1.2192(17) ?
C9 N2 . 1.361(2) ?
C9 C10 . 1.514(2) ?
C10 N3 . 1.429(2) ?
C10 H10A . 0.9700 ?
C10 H10B . 0.9700 ?
C11 N3 . 1.383(2) ?
C11 C16 . 1.392(2) ?
C11 C12 . 1.402(2) ?
C12 C13 . 1.376(3) ?
C12 C18 . 1.502(2) ?
C13 C14 . 1.382(3) ?
C13 H13 . 0.9300 ?
C14 C15 . 1.376(3) ?
C14 H14 . 0.9300 ?
C15 C16 . 1.388(2) ?
C15 C17 . 1.504(3) ?
C16 H16 . 0.9300 ?
C17 H17A . 0.9600 ?
C17 H17B . 0.9600 ?
C17 H17C . 0.9600 ?
C18 H18A . 0.9600 ?
C18 H18B . 0.9600 ?
C18 H18C . 0.9600 ?
N1 H1N . 0.91(2) ?
N3 H2N . 0.85(2) ?

loop_
_geom_hbond_atom_site_label_D
_geom_hbond_atom_site_label_H
_geom_hbond_atom_site_label_A
_geom_hbond_site_symmetry_A
_geom_hbond_distance_DH
_geom_hbond_distance_HA
_geom_hbond_distance_DA
_geom_hbond_angle_DHA
N3 H2N O2 . 0.85(2) 2.20(2) 2.620(2) 110.0(16)
N1 H1N O1 2_656 0.91(2) 1.93(2) 2.8405(19) 176.9(18)

loop_
_geom_torsion_atom_site_label_1
_geom_torsion_atom_site_label_2
_geom_torsion_atom_site_label_3
_geom_torsion_atom_site_label_4
_geom_torsion_site_symmetry_1
_geom_torsion_site_symmetry_2
_geom_torsion_site_symmetry_3
_geom_torsion_site_symmetry_4
_geom_torsion
_geom_torsion_publ_flag
C6 C1 C2 C3 . . . . 2.1(3) ?
N2 C1 C2 C3 . . . . -178.28(16) ?
C1 C2 C3 C4 . . . . -0.7(3) ?
C2 C3 C4 C5 . . . . -0.6(3) ?
C3 C4 C5 C6 . . . . 0.5(3) ?
C4 C5 C6 C1 . . . . 0.9(3) ?
C4 C5 C6 N1 . . . . -179.29(17) ?
C2 C1 C6 C5 . . . . -2.2(3) ?
N2 C1 C6 C5 . . . . 178.14(15) ?
C2 C1 C6 N1 . . . . 178.03(16) ?
N2 C1 C6 N1 . . . . -1.6(2) ?
O1 C7 C8 N2 . . . . -157.17(17) ?
N1 C7 C8 N2 . . . . 24.4(2) ?
O2 C9 C10 N3 . . . . -7.3(2) ?
N2 C9 C10 N3 . . . . 172.49(15) ?
N3 C11 C12 C13 . . . . 177.03(18) ?
C16 C11 C12 C13 . . . . -1.9(3) ?
N3 C11 C12 C18 . . . . -2.7(3) ?
C16 C11 C12 C18 . . . . 178.41(17) ?
C11 C12 C13 C14 . . . . -0.2(3) ?
C18 C12 C13 C14 . . . . 179.55(19) ?
C12 C13 C14 C15 . . . . 1.9(3) ?
C13 C14 C15 C16 . . . . -1.5(3) ?
C13 C14 C15 C17 . . . . 177.88(19) ?
C14 C15 C16 C11 . . . . -0.6(3) ?
C17 C15 C16 C11 . . . . -179.95(17) ?
N3 C11 C16 C15 . . . . -176.58(18) ?
C12 C11 C16 C15 . . . . 2.3(3) ?
O1 C7 N1 C6 . . . . -169.54(17) ?
C8 C7 N1 C6 . . . . 8.9(3) ?
C5 C6 N1 C7 . . . . 158.51(17) ?
C1 C6 N1 C7 . . . . -21.7(3) ?
O2 C9 N2 C1 . . . . -1.1(3) ?
C10 C9 N2 C1 . . . . 179.09(14) ?
O2 C9 N2 C8 . . . . -175.90(16) ?
C10 C9 N2 C8 . . . . 4.3(2) ?
C6 C1 N2 C9 . . . . -140.30(16) ?
C2 C1 N2 C9 . . . . 40.0(2) ?
C6 C1 N2 C8 . . . . 34.9(2) ?
C2 C1 N2 C8 . . . . -144.75(17) ?
C7 C8 N2 C9 . . . . 129.03(17) ?
C7 C8 N2 C1 . . . . -46.1(2) ?
C16 C11 N3 C10 . . . . -14.3(3) ?
C12 C11 N3 C10 . . . . 166.82(18) ?
C9 C10 N3 C11 . . . . -176.65(17) ?

loop_
_cod_related_entry_id
_cod_related_entry_database
_cod_related_entry_code
1 ChemSpider 24743767
